data_4338386
loop_
_publ_author_name
'Abrahams, Brendan F.'
'Dharma, A. David'
'Grannas, Martin J.'
'Hudson, Timothy A.'
'Maynard-Casely, Helen E'
'Oliver, Graham R.'
'Robson, Richard'
'White, Keith F.'

_publ_section_title
;
 Isomeric Ionic Lithium Isonicotinate Three-Dimensional Networks and
 Single-Crystal-to-Single-Crystal Rearrangements Generating Microporous
 Materials.
;
_journal_issue 10
_journal_name_full 'Inorganic chemistry'
_journal_page_first 4956
_journal_page_last 4969
_journal_paper_doi 10.1021/ic403134c
_journal_volume 53
_journal_year 2014
_chemical_formula_sum 'C6 H4 Li N O2'
_chemical_formula_weight 129.04
_chemical_name_systematic
;
 ?
;
_space_group_crystal_system orthorhombic
_space_group_IT_number 33
_space_group_name_Hall 'P 2c -2n'
_space_group_name_H-M_alt 'P n a 21'
_symmetry_space_group_name_Hall 'P 2c -2n'
_symmetry_space_group_name_H-M 'P n a 21'
_atom_sites_solution_hydrogens geom
_audit_creation_method SHELXL-2014
_cell_angle_alpha 90
_cell_angle_beta 90
_cell_angle_gamma 90
_cell_formula_units_Z 4
_cell_length_a 10.680(2)
_cell_length_b 13.732(2)
_cell_length_c 4.9114(10)
_cell_measurement_reflns_used 604
_cell_measurement_temperature 130(2)
_cell_measurement_theta_max 73.7135
_cell_measurement_theta_min 3.2157
_cell_volume 720.3(2)
_computing_cell_refinement
;
CrysAlisPro, Oxford Diffraction Ltd.,
Version 1.171.35.19 (release 27-10-2011 CrysAlis171 .NET)
(compiled Oct 27 2011,15:02:11)
;
_computing_data_collection
;
CrysAlisPro, Oxford Diffraction Ltd.,
Version 1.171.35.19 (release 27-10-2011 CrysAlis171 .NET)
(compiled Oct 27 2011,15:02:11)
;
_computing_data_reduction
;
CrysAlisPro, Oxford Diffraction Ltd.,
Version 1.171.35.19 (release 27-10-2011 CrysAlis171 .NET)
(compiled Oct 27 2011,15:02:11)
;
_computing_structure_refinement 'SHELXL-2014 (Sheldrick, 2014)'
_computing_structure_solution 'SHELXS-1997 (Sheldrick, 1997)'
_diffrn_ambient_temperature 130(2)
_diffrn_measured_fraction_theta_full 0.974
_diffrn_measured_fraction_theta_max 0.973
_diffrn_measurement_device_type 'SuperNova, Dual, Cu at zero, Atlas'
_diffrn_measurement_method '\w scans'
_diffrn_radiation_type CuK\a
_diffrn_radiation_wavelength 1.54184
_diffrn_reflns_av_R_equivalents 0.0083
_diffrn_reflns_av_unetI/netI 0.0088
_diffrn_reflns_Laue_measured_fraction_full 0.974
_diffrn_reflns_Laue_measured_fraction_max 0.973
_diffrn_reflns_limit_h_max 12
_diffrn_reflns_limit_h_min -6
_diffrn_reflns_limit_k_max 14
_diffrn_reflns_limit_k_min -16
_diffrn_reflns_limit_l_max 5
_diffrn_reflns_limit_l_min -5
_diffrn_reflns_number 1307
_diffrn_reflns_point_group_measured_fraction_full 0.973
_diffrn_reflns_point_group_measured_fraction_max 0.972
_diffrn_reflns_theta_full 67.684
_diffrn_reflns_theta_max 68.430
_diffrn_reflns_theta_min 6.447
_diffrn_source 'SuperNova (Cu) X-ray Source'
_exptl_absorpt_coefficient_mu 0.738
_exptl_absorpt_correction_T_max 1.00000
_exptl_absorpt_correction_T_min 0.65158
_exptl_absorpt_correction_type multi-scan
_exptl_absorpt_process_details
;
CrysAlisPro, Agilent Technologies,
Version 1.171.35.19 (release 27-10-2011 CrysAlis171 .NET)
(compiled Oct 27 2011,15:02:11)
Empirical absorption correction using spherical harmonics,
 implemented in SCALE3 ABSPACK scaling algorithm.
;
_exptl_crystal_colour colourless
_exptl_crystal_density_diffrn 1.190
_exptl_crystal_description block
_exptl_crystal_F_000 264
_exptl_crystal_size_max 0.56
_exptl_crystal_size_mid 0.36
_exptl_crystal_size_min 0.15
_refine_diff_density_max 0.241
_refine_diff_density_min -0.474
_refine_diff_density_rms 0.071
_refine_ls_abs_structure_details
;
 Refined as an inversion twin.
;
_refine_ls_abs_structure_Flack 1.1(6)
_refine_ls_extinction_method none
_refine_ls_goodness_of_fit_ref 1.089
_refine_ls_hydrogen_treatment constr
_refine_ls_matrix_type full
_refine_ls_number_parameters 92
_refine_ls_number_reflns 917
_refine_ls_number_restraints 1
_refine_ls_restrained_S_all 1.088
_refine_ls_R_factor_all 0.0648
_refine_ls_R_factor_gt 0.0628
_refine_ls_shift/su_max 0.000
_refine_ls_shift/su_mean 0.000
_refine_ls_structure_factor_coef Fsqd
_refine_ls_weighting_details 'w=1/[\s^2^(Fo^2^)+(0.1497P)^2^+0.0335P] where P=(Fo^2^+2Fc^2^)/3'
_refine_ls_weighting_scheme calc
_refine_ls_wR_factor_gt 0.1726
_refine_ls_wR_factor_ref 0.1748
_reflns_Friedel_coverage 0.775
_reflns_Friedel_fraction_full 0.972
_reflns_Friedel_fraction_max 0.971
_reflns_number_gt 854
_reflns_number_total 917
_reflns_threshold_expression 'I > 2\s(I)'
_cod_data_source_file ic403134c_si_002.cif
_cod_data_source_block Li_inic_TypeIII
_cod_depositor_comments 'Adding full bibliography for 4338378--4338389.cif.'
_cod_original_cell_volume 720.3(3)
_cod_database_code 4338386
_shelx_space_group_comment
;
The symmetry employed for this shelxl refinement is uniquely defined
by the following loop, which should always be used as a source of
symmetry information in preference to the above space-group names.
They are only intended as comments.
;
_shelxl_version_number 2014-1

loop_
_space_group_symop_operation_xyz
'x, y, z'
'-x, -y, z+1/2'
'x+1/2, -y+1/2, z'
'-x+1/2, y+1/2, z+1/2'

loop_
_atom_site_label
_atom_site_type_symbol
_atom_site_fract_x
_atom_site_fract_y
_atom_site_fract_z
_atom_site_U_iso_or_equiv
_atom_site_adp_type
_atom_site_occupancy
_atom_site_site_symmetry_order
_atom_site_calc_flag
_atom_site_refinement_flags_posn
_atom_site_refinement_flags_adp
O2 O 0.9057(2) 0.54267(16) 0.1981(6) 0.0400(7) Uani 1 1 d . .
N1 N 0.6281(3) 0.83126(19) 0.0183(8) 0.0433(8) Uani 1 1 d . .
O1 O 0.9159(3) 0.62866(18) 0.5840(7) 0.0493(8) Uani 1 1 d . .
C6 C 0.8781(3) 0.6147(3) 0.3469(8) 0.0400(9) Uani 1 1 d . .
C2 C 0.7097(3) 0.6682(2) 0.0188(10) 0.0454(9) Uani 1 1 d . .
H2 H 0.7092 0.6048 -0.0584 0.054 Uiso 1 1 calc R U
C3 C 0.7898(3) 0.6903(2) 0.2283(9) 0.0396(8) Uani 1 1 d . .
C4 C 0.7885(4) 0.7844(3) 0.3345(10) 0.0481(10) Uani 1 1 d . .
H4 H 0.8427 0.8023 0.4794 0.058 Uiso 1 1 calc R U
C1 C 0.6294(3) 0.7396(2) -0.0790(9) 0.0456(10) Uani 1 1 d . .
H1 H 0.5729 0.7231 -0.2209 0.055 Uiso 1 1 calc R U
C5 C 0.7059(4) 0.8511(2) 0.2230(11) 0.0503(10) Uani 1 1 d . .
H5 H 0.7047 0.9150 0.2971 0.060 Uiso 1 1 calc R U
Li1 Li 0.9939(5) 0.4330(4) 0.3603(14) 0.0386(12) Uani 1 1 d . .

loop_
_atom_site_aniso_label
_atom_site_aniso_U_11
_atom_site_aniso_U_22
_atom_site_aniso_U_33
_atom_site_aniso_U_23
_atom_site_aniso_U_13
_atom_site_aniso_U_12
O2 0.0563(12) 0.0294(11) 0.0344(15) -0.0003(12) 0.0044(12) 0.0037(8)
N1 0.0594(16) 0.0349(13) 0.0356(18) 0.0019(14) 0.0007(15) 0.0063(11)
O1 0.0677(15) 0.0463(14) 0.0339(18) -0.0001(13) -0.0049(13) 0.0166(11)
C6 0.0536(17) 0.0348(16) 0.032(2) 0.0006(16) 0.0023(15) 0.0036(13)
C2 0.0611(18) 0.0333(15) 0.042(2) -0.0014(19) -0.0012(18) 0.0043(12)
C3 0.0553(17) 0.0305(15) 0.0330(18) -0.0009(16) 0.0040(17) 0.0050(12)
C4 0.0629(19) 0.0376(17) 0.044(2) -0.0058(18) -0.0109(19) 0.0074(13)
C1 0.0592(17) 0.0384(16) 0.039(2) -0.0044(16) -0.0042(17) 0.0052(13)
C5 0.070(2) 0.0317(16) 0.049(2) -0.0008(19) -0.004(2) 0.0092(14)
Li1 0.056(2) 0.032(2) 0.028(3) 0.000(2) 0.002(3) 0.002(2)

loop_
_atom_type_symbol
_atom_type_description
_atom_type_scat_dispersion_real
_atom_type_scat_dispersion_imag
_atom_type_scat_source
C C 0.0181 0.0091 'International Tables Vol C Tables 4.2.6.8 and 6.1.1.4'
H H 0.0000 0.0000 'International Tables Vol C Tables 4.2.6.8 and 6.1.1.4'
Li Li 0.0008 0.0003 'International Tables Vol C Tables 4.2.6.8 and 6.1.1.4'
N N 0.0311 0.0180 'International Tables Vol C Tables 4.2.6.8 and 6.1.1.4'
O O 0.0492 0.0322 'International Tables Vol C Tables 4.2.6.8 and 6.1.1.4'

loop_
_geom_angle_atom_site_label_1
_geom_angle_atom_site_label_2
_geom_angle_atom_site_label_3
_geom_angle
_geom_angle_site_symmetry_1
_geom_angle_site_symmetry_3
C6 O2 Li1 118.8(3) . .
C6 O2 Li1 118.2(3) . 2_764
Li1 O2 Li1 102.08(18) . 2_764
C5 N1 C1 116.9(3) . .
C5 N1 Li1 122.6(3) . 4_654
C1 N1 Li1 120.4(3) . 4_654
C6 O1 Li1 140.9(3) . 2_765
O1 C6 O2 125.7(3) . .
O1 C6 C3 117.0(3) . .
O2 C6 C3 117.2(3) . .
O1 C6 Li1 88.4(3) . .
O2 C6 Li1 37.8(2) . .
C3 C6 Li1 153.8(3) . .
C3 C2 C1 119.2(3) . .
C2 C3 C4 118.6(3) . .
C2 C3 C6 121.6(3) . .
C4 C3 C6 119.8(4) . .
C5 C4 C3 118.2(4) . .
N1 C1 C2 122.9(4) . .
N1 C5 C4 124.1(3) . .
O1 Li1 O2 107.6(4) 2_764 .
O1 Li1 O2 113.6(3) 2_764 2_765
O2 Li1 O2 118.0(3) . 2_765
O1 Li1 N1 107.0(3) 2_764 4_645
O2 Li1 N1 111.9(3) . 4_645
O2 Li1 N1 98.0(3) 2_765 4_645
O1 Li1 C6 128.2(3) 2_764 .
O2 Li1 C6 23.46(14) . .
O2 Li1 C6 96.2(2) 2_765 .
N1 Li1 C6 109.6(2) 4_645 .
O1 Li1 Li1 146.2(4) 2_764 2_765
O2 Li1 Li1 83.4(3) . 2_765
O2 Li1 Li1 38.30(11) 2_765 2_765
N1 Li1 Li1 97.6(2) 4_645 2_765
C6 Li1 Li1 60.1(2) . 2_765
O1 Li1 Li1 70.65(18) 2_764 2_764
O2 Li1 Li1 39.6(2) . 2_764
O2 Li1 Li1 122.6(3) 2_765 2_764
N1 Li1 Li1 137.2(4) 4_645 2_764
C6 Li1 Li1 57.5(2) . 2_764
Li1 Li1 Li1 106.2(3) 2_765 2_764

loop_
_geom_bond_atom_site_label_1
_geom_bond_atom_site_label_2
_geom_bond_distance
_geom_bond_site_symmetry_2
O2 C6 1.265(4) .
O2 Li1 1.947(6) .
O2 Li1 2.003(7) 2_764
N1 C5 1.333(6) .
N1 C1 1.346(5) .
N1 Li1 2.062(6) 4_654
O1 C6 1.247(5) .
O1 Li1 1.868(7) 2_765
C6 C3 1.519(5) .
C6 Li1 2.786(6) .
C2 C3 1.372(6) .
C2 C1 1.388(5) .
C3 C4 1.394(5) .
C4 C5 1.384(5) .
Li1 O1 1.868(7) 2_764
Li1 O2 2.003(7) 2_765
Li1 N1 2.062(6) 4_645
Li1 Li1 3.072(6) 2_765
Li1 Li1 3.072(6) 2_764
